data_1572214
loop_
_publ_author_name
'Jana, Arijit'
'Duary, Subrata'
'Das, Amitabha'
'Kini, Amoghavarsha Ramachandra'
'Acharya, Swetashree'
'Machacek, Jan'
'Pathak, Biswarup'
'Base, Tomas'
'Pradeep, Thalappil'

_publ_section_title
;
 Multicolor photoluminescence of Cu<sub>14</sub> clusters modulated using
 surface ligands.
;
_journal_issue 34
_journal_name_full 'Chemical science'
_journal_page_first 13741
_journal_page_last 13752
_journal_paper_doi 10.1039/d4sc01566e
_journal_volume 15
_journal_year 2024
_chemical_formula_moiety 'C30 H102 B60 Cu14 N6 O8 S12 [+ solvent]'
_chemical_formula_sum 'C30 H102 B60 Cu14 N6 O8 S12'
_chemical_formula_weight 2598.05
_space_group_crystal_system trigonal
_space_group_IT_number 148
_space_group_name_Hall '-R 3'
_space_group_name_H-M_alt 'R -3 :H'
_atom_sites_solution_hydrogens geom
_audit_creation_method SHELXL-2018/3
_audit_update_record
;
2024-03-04 deposited with the CCDC.	2024-07-19 downloaded from the CCDC.
;
_cell_angle_alpha 90
_cell_angle_beta 90
_cell_angle_gamma 120
_cell_formula_units_Z 3
_cell_length_a 19.5323(4)
_cell_length_b 19.5323(4)
_cell_length_c 29.2601(6)
_cell_measurement_reflns_used 8690
_cell_measurement_temperature 297(2)
_cell_measurement_theta_max 26.16
_cell_measurement_theta_min 2.95
_cell_volume 9667.5(3)
_computing_cell_refinement 'APEX3/SAINT (Bruker, 2016)'
_computing_data_collection 'APEX3 (Bruker, 2016)'
_computing_data_reduction 'SAINT/XPREP (Bruker, 2016)'
_computing_structure_refinement 'SHELXL-2018/3 (Sheldrick, 2018)'
_computing_structure_solution 'SHELXT-2018/2 (Sheldrick, 2018)'
_diffrn_ambient_temperature 297(2)
_diffrn_measured_fraction_theta_full 0.996
_diffrn_measured_fraction_theta_max 0.996
_diffrn_measurement_device_type 'Bruker D8 VENTURE diffractometer with PHOTON II detector'
_diffrn_measurement_method '\w and \f scan'
_diffrn_radiation_monochromator graphite
_diffrn_radiation_source 'fine-focus sealed tube'
_diffrn_radiation_type MoK\a
_diffrn_radiation_wavelength 0.71073
_diffrn_reflns_av_R_equivalents 0.1415
_diffrn_reflns_av_unetI/netI 0.0739
_diffrn_reflns_Laue_measured_fraction_full 0.996
_diffrn_reflns_Laue_measured_fraction_max 0.996
_diffrn_reflns_limit_h_max 23
_diffrn_reflns_limit_h_min -23
_diffrn_reflns_limit_k_max 23
_diffrn_reflns_limit_k_min -23
_diffrn_reflns_limit_l_max 34
_diffrn_reflns_limit_l_min -34
_diffrn_reflns_number 48536
_diffrn_reflns_point_group_measured_fraction_full 0.996
_diffrn_reflns_point_group_measured_fraction_max 0.996
_diffrn_reflns_theta_full 25.000
_diffrn_reflns_theta_max 25.000
_diffrn_reflns_theta_min 3.262
_exptl_absorpt_coefficient_mu 2.485
_exptl_absorpt_correction_T_max 0.4708
_exptl_absorpt_correction_T_min 0.1730
_exptl_absorpt_correction_type multi-scan
_exptl_absorpt_process_details 'SADABS (Bruker, 2016)'
_exptl_crystal_colour yellow
_exptl_crystal_density_diffrn 1.339
_exptl_crystal_description block
_exptl_crystal_F_000 3858
_exptl_crystal_size_max 0.260
_exptl_crystal_size_mid 0.250
_exptl_crystal_size_min 0.200
_refine_diff_density_max 1.028
_refine_diff_density_min -0.657
_refine_diff_density_rms 0.106
_refine_ls_extinction_method none
_refine_ls_goodness_of_fit_ref 1.040
_refine_ls_hydrogen_treatment constr
_refine_ls_matrix_type full
_refine_ls_number_parameters 242
_refine_ls_number_reflns 3786
_refine_ls_number_restraints 219
_refine_ls_restrained_S_all 1.054
_refine_ls_R_factor_all 0.0850
_refine_ls_R_factor_gt 0.0560
_refine_ls_shift/su_max 0.008
_refine_ls_shift/su_mean 0.001
_refine_ls_structure_factor_coef Fsqd
_refine_ls_weighting_details 'w=1/[\s^2^(Fo^2^)+(0.0786P)^2^+63.5392P] where P=(Fo^2^+2Fc^2^)/3'
_refine_ls_weighting_scheme calc
_refine_ls_wR_factor_gt 0.1588
_refine_ls_wR_factor_ref 0.1835
_reflns_Friedel_coverage 0.000
_reflns_number_gt 2596
_reflns_number_total 3786
_reflns_threshold_expression 'I > 2\s(I)'
_cod_data_source_file d4sc01566e2.cif
_cod_data_source_block shelx
_cod_depositor_comments 'Adding full bibliography for 1572214.cif.'
_cod_original_cell_volume 9667.5(4)
_cod_database_code 1572214
_shelx_shelxl_version_number 2018/3
_shelx_space_group_comment
;
The symmetry employed for this shelxl refinement is uniquely defined
by the following loop, which should always be used as a source of
symmetry information in preference to the above space-group names.
They are only intended as comments.
;
_shelx_estimated_absorpt_t_min 0.564
_shelx_estimated_absorpt_t_max 0.636

loop_
_space_group_symop_operation_xyz
'x, y, z'
'-y, x-y, z'
'-x+y, -x, z'
'x+2/3, y+1/3, z+1/3'
'-y+2/3, x-y+1/3, z+1/3'
'-x+y+2/3, -x+1/3, z+1/3'
'x+1/3, y+2/3, z+2/3'
'-y+1/3, x-y+2/3, z+2/3'
'-x+y+1/3, -x+2/3, z+2/3'
'-x, -y, -z'
'y, -x+y, -z'
'x-y, x, -z'
'-x+2/3, -y+1/3, -z+1/3'
'y+2/3, -x+y+1/3, -z+1/3'
'x-y+2/3, x+1/3, -z+1/3'
'-x+1/3, -y+2/3, -z+2/3'
'y+1/3, -x+y+2/3, -z+2/3'
'x-y+1/3, x+2/3, -z+2/3'

loop_
_atom_site_label
_atom_site_type_symbol
_atom_site_fract_x
_atom_site_fract_y
_atom_site_fract_z
_atom_site_U_iso_or_equiv
_atom_site_adp_type
_atom_site_occupancy
_atom_site_site_symmetry_order
_atom_site_calc_flag
_atom_site_refinement_flags_posn
_atom_site_refinement_flags_adp
_atom_site_refinement_flags_occupancy
_atom_site_disorder_assembly
_atom_site_disorder_group
Cu1 Cu 0.48415(4) 0.24312(4) 0.79608(2) 0.0511(3) Uani 1 1 d D . . . .
Cu2 Cu 0.62292(4) 0.37972(4) 0.79592(2) 0.0434(3) Uani 1 1 d . . . . .
Cu3 Cu 0.666667 0.333333 0.71741(5) 0.0569(4) Uani 1 3 d S T P . .
O1 O 0.666667 0.333333 0.6390(4) 0.133(4) Uani 1 3 d S T P . .
O2 O 0.3542(14) 0.160(2) 0.7655(14) 0.276(10) Uani 0.443(16) 1 d D U P A 1
N1 N 0.2367(17) 0.146(2) 0.7526(14) 0.237(9) Uani 0.443(16) 1 d D U P A 1
C3 C 0.2798(19) 0.111(2) 0.7738(17) 0.261(9) Uani 0.443(16) 1 d D U P A 1
H3 H 0.258562 0.063667 0.789975 0.313 Uiso 0.443(16) 1 calc R U P A 1
C4 C 0.253(3) 0.220(2) 0.7743(17) 0.272(16) Uani 0.443(16) 1 d D U P A 1
H4A H 0.223507 0.240508 0.759126 0.408 Uiso 0.443(16) 1 calc R U P A 1
H4B H 0.238129 0.210753 0.805890 0.408 Uiso 0.443(16) 1 calc R U P A 1
H4C H 0.308597 0.257749 0.771989 0.408 Uiso 0.443(16) 1 calc R U P A 1
C5 C 0.1512(19) 0.090(3) 0.7466(17) 0.241(15) Uani 0.443(16) 1 d D U P A 1
H5A H 0.127239 0.117689 0.732456 0.361 Uiso 0.443(16) 1 calc R U P A 1
H5B H 0.143516 0.047162 0.727516 0.361 Uiso 0.443(16) 1 calc R U P A 1
H5C H 0.127217 0.070614 0.775855 0.361 Uiso 0.443(16) 1 calc R U P A 1
N1' N 0.2437(15) 0.1279(19) 0.7420(11) 0.230(8) Uani 0.557(16) 1 d D U P A 2
O2' O 0.3547(12) 0.208(2) 0.7701(11) 0.298(10) Uani 0.557(16) 1 d D U P A 2
C3' C 0.2807(16) 0.186(2) 0.7802(11) 0.250(9) Uani 0.557(16) 1 d D U P A 2
H3' H 0.258756 0.200759 0.803532 0.300 Uiso 0.557(16) 1 calc R U P A 2
C4' C 0.3025(19) 0.146(2) 0.7066(10) 0.234(12) Uani 0.557(16) 1 d D U P A 2
H4'1 H 0.352762 0.161670 0.720554 0.350 Uiso 0.557(16) 1 calc R U P A 2
H4'2 H 0.286977 0.099358 0.688328 0.350 Uiso 0.557(16) 1 calc R U P A 2
H4'3 H 0.306449 0.187557 0.687661 0.350 Uiso 0.557(16) 1 calc R U P A 2
C5' C 0.1653(15) 0.103(2) 0.7309(12) 0.233(12) Uani 0.557(16) 1 d D U P A 2
H5'1 H 0.135295 0.094137 0.758500 0.349 Uiso 0.557(16) 1 calc R U P A 2
H5'2 H 0.163020 0.143022 0.713035 0.349 Uiso 0.557(16) 1 calc R U P A 2
H5'3 H 0.143548 0.054824 0.713702 0.349 Uiso 0.557(16) 1 calc R U P A 2
C1 C 0.5050(4) 0.5584(4) 0.7002(2) 0.0664(18) Uani 1 1 d . . . . .
H1 H 0.496790 0.608904 0.692370 0.080 Uiso 1 1 calc R U . . .
B3 B 0.5077(4) 0.5351(4) 0.7568(3) 0.0586(19) Uani 1 1 d . . . . .
H2 H 0.502138 0.566964 0.786248 0.070 Uiso 1 1 calc R U . . .
S1 S 0.54236(8) 0.32064(8) 0.73210(5) 0.0450(4) Uani 1 1 d . . . . .
S2 S 0.63608(8) 0.50570(8) 0.80734(5) 0.0438(4) Uani 1 1 d . . . . .
B10 B 0.5290(4) 0.4078(4) 0.7216(2) 0.0478(16) Uani 1 1 d . . . . .
B7 B 0.4667(4) 0.4300(4) 0.7568(3) 0.0513(16) Uani 1 1 d . . . . .
H2A H 0.434993 0.393687 0.786599 0.062 Uiso 1 1 calc R U . . .
B8 B 0.5731(4) 0.4949(4) 0.7567(2) 0.0471(15) Uani 1 1 d . . . . .
B2 B 0.5946(5) 0.5784(4) 0.7209(3) 0.0591(19) Uani 1 1 d . . . . .
H4 H 0.644343 0.638130 0.727525 0.071 Uiso 1 1 calc R U . . .
B9 B 0.6085(4) 0.5003(4) 0.6996(2) 0.0530(17) Uani 1 1 d . . . . .
H5 H 0.667781 0.509286 0.692801 0.064 Uiso 1 1 calc R U . . .
B1 B 0.5645(5) 0.5418(5) 0.6641(3) 0.073(2) Uani 1 1 d . . . . .
H6 H 0.594271 0.577432 0.633674 0.087 Uiso 1 1 calc R U . . .
C2 C 0.4637(4) 0.4782(4) 0.6688(2) 0.0667(18) Uani 1 1 d . . . . .
H7 H 0.426327 0.473312 0.639441 0.080 Uiso 1 1 calc R U . . .
B4 B 0.4253(5) 0.4731(5) 0.7216(3) 0.073(2) Uani 1 1 d . . . . .
H8 H 0.366484 0.465555 0.728164 0.088 Uiso 1 1 calc R U . . .
B6 B 0.4374(4) 0.3949(5) 0.6997(3) 0.0576(18) Uani 1 1 d . . . . .
H9 H 0.386583 0.336243 0.692075 0.069 Uiso 1 1 calc R U . . .
B5 B 0.5243(5) 0.4385(5) 0.6644(3) 0.0576(18) Uani 1 1 d . . . . .
H10 H 0.529055 0.407674 0.634123 0.069 Uiso 1 1 calc R U . . .

loop_
_atom_site_aniso_label
_atom_site_aniso_U_11
_atom_site_aniso_U_22
_atom_site_aniso_U_33
_atom_site_aniso_U_23
_atom_site_aniso_U_13
_atom_site_aniso_U_12
Cu1 0.0508(5) 0.0530(5) 0.0510(5) 0.0014(3) 0.0019(3) 0.0271(4)
Cu2 0.0456(4) 0.0425(4) 0.0435(5) -0.0020(3) -0.0053(3) 0.0231(3)
Cu3 0.0541(5) 0.0541(5) 0.0627(8) 0.000 0.000 0.0270(3)
O1 0.153(7) 0.153(7) 0.093(8) 0.000 0.000 0.076(3)
O2 0.279(12) 0.253(13) 0.278(12) -0.026(11) -0.020(11) 0.121(10)
N1 0.246(12) 0.237(12) 0.241(12) -0.004(10) -0.048(10) 0.130(10)
C3 0.266(12) 0.253(12) 0.266(12) -0.015(10) -0.021(10) 0.131(9)
C4 0.28(2) 0.26(2) 0.26(2) 0.013(19) -0.044(19) 0.114(18)
C5 0.27(2) 0.22(2) 0.17(2) 0.003(18) -0.114(17) 0.072(17)
N1' 0.242(11) 0.236(11) 0.239(12) -0.009(10) -0.046(10) 0.140(9)
O2' 0.296(13) 0.278(13) 0.290(12) -0.010(11) -0.023(11) 0.122(10)
C3' 0.255(11) 0.247(12) 0.260(11) -0.010(10) -0.027(10) 0.134(9)
C4' 0.255(19) 0.221(18) 0.25(2) 0.004(17) -0.047(17) 0.137(15)
C5' 0.279(19) 0.178(17) 0.160(18) 0.004(15) -0.145(15) 0.053(15)
C1 0.072(4) 0.065(4) 0.073(5) 0.009(4) -0.013(4) 0.041(4)
B3 0.061(4) 0.055(4) 0.067(5) 0.002(4) -0.006(4) 0.034(4)
S1 0.0471(8) 0.0444(8) 0.0434(8) -0.0016(6) -0.0027(6) 0.0229(7)
S2 0.0447(8) 0.0430(8) 0.0433(8) -0.0002(6) -0.0014(6) 0.0216(6)
B10 0.045(4) 0.046(4) 0.051(4) 0.003(3) -0.002(3) 0.022(3)
B7 0.048(4) 0.053(4) 0.054(4) 0.000(3) -0.006(3) 0.027(3)
B8 0.051(4) 0.045(4) 0.049(4) 0.003(3) -0.004(3) 0.027(3)
B2 0.058(4) 0.052(4) 0.063(5) 0.008(4) -0.007(4) 0.025(4)
B9 0.055(4) 0.049(4) 0.053(4) 0.010(3) -0.003(3) 0.024(3)
B1 0.082(6) 0.069(5) 0.065(5) 0.017(4) -0.003(4) 0.036(5)
C2 0.073(4) 0.066(4) 0.064(4) 0.005(3) -0.015(4) 0.037(4)
B4 0.066(5) 0.084(6) 0.085(6) 0.003(5) -0.012(4) 0.049(5)
B6 0.052(4) 0.055(4) 0.065(5) 0.004(4) -0.009(4) 0.026(4)
B5 0.065(5) 0.062(5) 0.048(4) 0.003(3) -0.008(3) 0.033(4)

loop_
_atom_type_symbol
_atom_type_description
_atom_type_scat_dispersion_real
_atom_type_scat_dispersion_imag
_atom_type_scat_source
C C 0.0033 0.0016 'International Tables Vol C Tables 4.2.6.8 and 6.1.1.4'
H H 0.0000 0.0000 'International Tables Vol C Tables 4.2.6.8 and 6.1.1.4'
S S 0.1246 0.1234 'International Tables Vol C Tables 4.2.6.8 and 6.1.1.4'
Cu Cu 0.3201 1.2651 'International Tables Vol C Tables 4.2.6.8 and 6.1.1.4'
B B 0.0013 0.0007 'International Tables Vol C Tables 4.2.6.8 and 6.1.1.4'
O O 0.0106 0.0060 'International Tables Vol C Tables 4.2.6.8 and 6.1.1.4'
N N 0.0061 0.0033 'International Tables Vol C Tables 4.2.6.8 and 6.1.1.4'

loop_
_geom_angle_atom_site_label_1
_geom_angle_atom_site_label_2
_geom_angle_atom_site_label_3
_geom_angle
_geom_angle_site_symmetry_1
_geom_angle_site_symmetry_3
_geom_angle_publ_flag
S1 Cu1 S2 117.83(6) . 18_546 ?
S1 Cu1 S2 119.06(6) . 2_655 ?
S2 Cu1 S2 118.54(4) 18_546 2_655 ?
S1 Cu1 O2' 92.0(9) . . ?
S2 Cu1 O2' 88.6(8) 18_546 . ?
S2 Cu1 O2' 110.4(9) 2_655 . ?
S1 Cu1 O2 98.5(11) . . ?
S2 Cu1 O2 104.3(10) 18_546 . ?
S2 Cu1 O2 88.5(9) 2_655 . ?
S1 Cu1 Cu2 80.46(4) . 2_655 ?
S2 Cu1 Cu2 115.04(5) 18_546 2_655 ?
S2 Cu1 Cu2 56.17(4) 2_655 2_655 ?
O2 Cu1 Cu2 136.0(9) . 2_655 ?
S1 Cu1 Cu2 114.15(5) . 18_546 ?
S2 Cu1 Cu2 55.80(4) 18_546 18_546 ?
S2 Cu1 Cu2 81.03(4) 2_655 18_546 ?
O2 Cu1 Cu2 146.8(11) . 18_546 ?
Cu2 Cu1 Cu2 59.89(3) 2_655 18_546 ?
S1 Cu1 Cu2 55.14(4) . . ?
S2 Cu1 Cu2 81.06(4) 18_546 . ?
S2 Cu1 Cu2 114.70(5) 2_655 . ?
O2' Cu1 Cu2 133.1(9) . . ?
O2 Cu1 Cu2 150.6(10) . . ?
Cu2 Cu1 Cu2 59.19(3) 2_655 . ?
Cu2 Cu1 Cu2 59.51(3) 18_546 . ?
S1 Cu2 S2 108.78(6) . . ?
S1 Cu2 Cu2 114.74(4) . 3_665 ?
S2 Cu2 Cu2 115.24(5) . 3_665 ?
S1 Cu2 Cu2 80.40(4) . 2_655 ?
S2 Cu2 Cu2 170.74(4) . 2_655 ?
Cu2 Cu2 Cu2 60.0 3_665 2_655 ?
S1 Cu2 Cu1 125.73(5) . 3_665 ?
S2 Cu2 Cu1 54.91(4) . 3_665 ?
Cu2 Cu2 Cu1 61.00(3) 3_665 3_665 ?
Cu2 Cu2 Cu1 121.00(3) 2_655 3_665 ?
S1 Cu2 Cu2 170.34(4) . 17_556 ?
S2 Cu2 Cu2 80.79(4) . 17_556 ?
Cu2 Cu2 Cu2 60.332(16) 3_665 17_556 ?
Cu2 Cu2 Cu2 89.999(1) 2_655 17_556 ?
Cu1 Cu2 Cu2 60.57(2) 3_665 17_556 ?
S1 Cu2 Cu2 113.99(4) . 18_546 ?
S2 Cu2 Cu2 113.26(5) . 18_546 ?
Cu2 Cu2 Cu2 90.0 3_665 18_546 ?
Cu2 Cu2 Cu2 60.331(16) 2_655 18_546 ?
Cu1 Cu2 Cu2 119.90(3) 3_665 18_546 ?
Cu2 Cu2 Cu2 59.34(3) 17_556 18_546 ?
S1 Cu2 Cu1 123.88(5) . 17_556 ?
S2 Cu2 Cu1 54.35(4) . 17_556 ?
Cu2 Cu2 Cu1 120.64(2) 3_665 17_556 ?
Cu2 Cu2 Cu1 119.86(2) 2_655 17_556 ?
Cu1 Cu2 Cu1 90.02(2) 3_665 17_556 ?
Cu2 Cu2 Cu1 60.31(3) 17_556 17_556 ?
Cu2 Cu2 Cu1 59.54(3) 18_546 17_556 ?
S1 Cu2 Cu1 54.32(4) . . ?
S2 Cu2 Cu1 124.26(5) . . ?
Cu2 Cu2 Cu1 119.81(3) 3_665 . ?
Cu2 Cu2 Cu1 59.82(3) 2_655 . ?
Cu1 Cu2 Cu1 179.17(3) 3_665 . ?
Cu2 Cu2 Cu1 119.51(3) 17_556 . ?
Cu2 Cu2 Cu1 60.18(2) 18_546 . ?
Cu1 Cu2 Cu1 89.35(2) 17_556 . ?
S1 Cu2 Cu3 54.25(4) . . ?
S2 Cu2 Cu3 124.67(4) . . ?
Cu2 Cu2 Cu3 61.383(17) 3_665 . ?
Cu2 Cu2 Cu3 61.382(17) 2_655 . ?
Cu1 Cu2 Cu3 90.63(2) 3_665 . ?
Cu2 Cu2 Cu3 121.71(2) 17_556 . ?
Cu2 Cu2 Cu3 121.71(2) 18_546 . ?
Cu1 Cu2 Cu3 177.89(3) 17_556 . ?
Cu1 Cu2 Cu3 89.98(2) . . ?
O1 Cu3 S1 100.52(5) . 3_665 ?
O1 Cu3 S1 100.53(5) . . ?
S1 Cu3 S1 116.74(3) 3_665 . ?
O1 Cu3 S1 100.52(5) . 2_655 ?
S1 Cu3 S1 116.74(3) 3_665 2_655 ?
S1 Cu3 S1 116.74(3) . 2_655 ?
O1 Cu3 Cu2 146.43(2) . 3_665 ?
S1 Cu3 Cu2 53.81(4) 3_665 3_665 ?
S1 Cu3 Cu2 110.22(6) . 3_665 ?
S1 Cu3 Cu2 77.77(5) 2_655 3_665 ?
O1 Cu3 Cu2 146.43(2) . 2_655 ?
S1 Cu3 Cu2 110.22(6) 3_665 2_655 ?
S1 Cu3 Cu2 77.77(5) . 2_655 ?
S1 Cu3 Cu2 53.81(4) 2_655 2_655 ?
Cu2 Cu3 Cu2 57.23(3) 3_665 2_655 ?
O1 Cu3 Cu2 146.43(2) . . ?
S1 Cu3 Cu2 77.78(5) 3_665 . ?
S1 Cu3 Cu2 53.81(4) . . ?
S1 Cu3 Cu2 110.22(6) 2_655 . ?
Cu2 Cu3 Cu2 57.23(3) 3_665 . ?
Cu2 Cu3 Cu2 57.23(3) 2_655 . ?
C3 O2 Cu1 147(4) . . ?
C3 N1 C4 113(2) . . ?
C3 N1 C5 115(2) . . ?
C4 N1 C5 112.5(19) . . ?
O2 C3 N1 106(2) . . ?
O2 C3 H3 127.2 . . ?
N1 C3 H3 127.2 . . ?
N1 C4 H4A 109.5 . . ?
N1 C4 H4B 109.5 . . ?
H4A C4 H4B 109.5 . . ?
N1 C4 H4C 109.5 . . ?
H4A C4 H4C 109.5 . . ?
H4B C4 H4C 109.5 . . ?
N1 C5 H5A 109.5 . . ?
N1 C5 H5B 109.5 . . ?
H5A C5 H5B 109.5 . . ?
N1 C5 H5C 109.5 . . ?
H5A C5 H5C 109.5 . . ?
H5B C5 H5C 109.5 . . ?
C5' N1' C4' 121.2(19) . . ?
C5' N1' C3' 118.0(17) . . ?
C4' N1' C3' 109.1(15) . . ?
C3' O2' Cu1 148(3) . . ?
O2' C3' N1' 96.7(15) . . ?
O2' C3' H3' 131.6 . . ?
N1' C3' H3' 131.6 . . ?
N1' C4' H4'1 109.5 . . ?
N1' C4' H4'2 109.5 . . ?
H4'1 C4' H4'2 109.5 . . ?
N1' C4' H4'3 109.5 . . ?
H4'1 C4' H4'3 109.5 . . ?
H4'2 C4' H4'3 109.5 . . ?
N1' C5' H5'1 109.5 . . ?
N1' C5' H5'2 109.5 . . ?
H5'1 C5' H5'2 109.5 . . ?
N1' C5' H5'3 109.5 . . ?
H5'1 C5' H5'3 109.5 . . ?
H5'2 C5' H5'3 109.5 . . ?
C2 C1 B2 112.1(5) . . ?
C2 C1 B1 61.9(5) . . ?
B2 C1 B1 63.1(5) . . ?
C2 C1 B3 110.6(5) . . ?
B2 C1 B3 63.6(4) . . ?
B1 C1 B3 115.4(5) . . ?
C2 C1 B4 60.5(5) . . ?
B2 C1 B4 114.7(5) . . ?
B1 C1 B4 114.1(6) . . ?
B3 C1 B4 62.0(5) . . ?
C2 C1 H1 121.1 . . ?
B2 C1 H1 117.5 . . ?
B1 C1 H1 117.1 . . ?
B3 C1 H1 118.4 . . ?
B4 C1 H1 118.4 . . ?
C1 B3 B4 59.2(5) . . ?
C1 B3 B7 104.3(5) . . ?
B4 B3 B7 59.1(4) . . ?
C1 B3 B8 103.6(5) . . ?
B4 B3 B8 107.4(5) . . ?
B7 B3 B8 60.6(4) . . ?
C1 B3 B2 57.6(4) . . ?
B4 B3 B2 107.5(6) . . ?
B7 B3 B2 108.2(5) . . ?
B8 B3 B2 59.9(4) . . ?
C1 B3 H2 125.3 . . ?
B4 B3 H2 121.8 . . ?
B7 B3 H2 122.3 . . ?
B8 B3 H2 122.6 . . ?
B2 B3 H2 121.7 . . ?
B10 S1 Cu1 118.8(2) . . ?
B10 S1 Cu2 92.7(2) . . ?
Cu1 S1 Cu2 70.54(5) . . ?
B10 S1 Cu3 118.7(2) . . ?
Cu1 S1 Cu3 111.08(7) . . ?
Cu2 S1 Cu3 71.94(5) . . ?
B8 S2 Cu1 118.4(2) . 17_556 ?
B8 S2 Cu1 119.3(2) . 3_665 ?
Cu1 S2 Cu1 108.54(6) 17_556 3_665 ?
B8 S2 Cu2 92.7(2) . . ?
Cu1 S2 Cu2 69.85(5) 17_556 . ?
Cu1 S2 Cu2 68.93(4) 3_665 . ?
B5 B10 B8 107.3(5) . . ?
B5 B10 B6 60.0(4) . . ?
B8 B10 B6 108.0(5) . . ?
B5 B10 B7 107.4(5) . . ?
B8 B10 B7 60.5(4) . . ?
B6 B10 B7 59.5(4) . . ?
B5 B10 B9 59.8(4) . . ?
B8 B10 B9 59.5(4) . . ?
B6 B10 B9 108.0(5) . . ?
B7 B10 B9 107.9(5) . . ?
B5 B10 S1 120.7(5) . . ?
B8 B10 S1 123.3(4) . . ?
B6 B10 S1 120.9(4) . . ?
B7 B10 S1 122.8(4) . . ?
B9 B10 S1 121.7(4) . . ?
B4 B7 B6 60.1(4) . . ?
B4 B7 B3 60.1(5) . . ?
B6 B7 B3 108.2(5) . . ?
B4 B7 B10 107.9(5) . . ?
B6 B7 B10 60.0(4) . . ?
B3 B7 B10 107.9(5) . . ?
B4 B7 B8 107.7(5) . . ?
B6 B7 B8 107.6(5) . . ?
B3 B7 B8 60.0(4) . . ?
B10 B7 B8 59.5(4) . . ?
B4 B7 H2A 121.7 . . ?
B6 B7 H2A 121.7 . . ?
B3 B7 H2A 121.6 . . ?
B10 B7 H2A 121.9 . . ?
B8 B7 H2A 122.1 . . ?
B9 B8 B10 60.7(4) . . ?
B9 B8 B2 59.8(4) . . ?
B10 B8 B2 108.1(5) . . ?
B9 B8 B3 108.2(5) . . ?
B10 B8 B3 107.8(5) . . ?
B2 B8 B3 60.1(4) . . ?
B9 B8 B7 108.4(5) . . ?
B10 B8 B7 60.0(4) . . ?
B2 B8 B7 107.5(5) . . ?
B3 B8 B7 59.4(4) . . ?
B9 B8 S2 121.3(4) . . ?
B10 B8 S2 122.4(4) . . ?
B2 B8 S2 121.1(4) . . ?
B3 B8 S2 121.3(5) . . ?
B7 B8 S2 122.5(4) . . ?
C1 B2 B9 104.9(5) . . ?
C1 B2 B1 58.9(5) . . ?
B9 B2 B1 59.7(4) . . ?
C1 B2 B8 104.6(5) . . ?
B9 B2 B8 59.8(4) . . ?
B1 B2 B8 107.3(5) . . ?
C1 B2 B3 58.8(4) . . ?
B9 B2 B3 108.1(5) . . ?
B1 B2 B3 108.0(6) . . ?
B8 B2 B3 60.0(4) . . ?
C1 B2 H4 124.6 . . ?
B9 B2 H4 122.3 . . ?
B1 B2 H4 121.8 . . ?
B8 B2 H4 122.7 . . ?
B3 B2 H4 121.3 . . ?
B1 B9 B2 60.2(4) . . ?
B1 B9 B8 108.2(5) . . ?
B2 B9 B8 60.4(4) . . ?
B1 B9 B5 59.0(4) . . ?
B2 B9 B5 107.2(5) . . ?
B8 B9 B5 107.4(5) . . ?
B1 B9 B10 107.1(5) . . ?
B2 B9 B10 107.9(5) . . ?
B8 B9 B10 59.8(4) . . ?
B5 B9 B10 59.6(4) . . ?
B1 B9 H5 122.1 . . ?
B2 B9 H5 121.6 . . ?
B8 B9 H5 121.5 . . ?
B5 B9 H5 122.6 . . ?
B10 B9 H5 122.1 . . ?
C1 B1 C2 56.8(4) . . ?
C1 B1 B5 104.9(6) . . ?
C2 B1 B5 58.8(4) . . ?
C1 B1 B9 104.6(6) . . ?
C2 B1 B9 105.2(5) . . ?
B5 B1 B9 61.1(4) . . ?
C1 B1 B2 58.0(4) . . ?
C2 B1 B2 104.0(6) . . ?
B5 B1 B2 108.8(5) . . ?
B9 B1 B2 60.1(4) . . ?
C1 B1 H6 125.0 . . ?
C2 B1 H6 124.8 . . ?
B5 B1 H6 121.3 . . ?
B9 B1 H6 122.5 . . ?
B2 B1 H6 122.3 . . ?
C1 C2 B6 112.6(5) . . ?
C1 C2 B4 62.4(5) . . ?
B6 C2 B4 63.0(5) . . ?
C1 C2 B5 110.8(5) . . ?
B6 C2 B5 63.5(4) . . ?
B4 C2 B5 115.2(5) . . ?
C1 C2 B1 61.3(5) . . ?
B6 C2 B1 114.9(5) . . ?
B4 C2 B1 115.1(6) . . ?
B5 C2 B1 61.6(5) . . ?
C1 C2 H7 120.6 . . ?
B6 C2 H7 117.5 . . ?
B4 C2 H7 116.7 . . ?
B5 C2 H7 118.8 . . ?
B1 C2 H7 117.9 . . ?
C2 B4 C1 57.1(5) . . ?
C2 B4 B7 105.3(6) . . ?
C1 B4 B7 105.3(6) . . ?
C2 B4 B6 58.5(5) . . ?
C1 B4 B6 104.8(6) . . ?
B7 B4 B6 60.7(4) . . ?
C2 B4 B3 105.3(6) . . ?
C1 B4 B3 58.8(4) . . ?
B7 B4 B3 60.8(4) . . ?
B6 B4 B3 109.3(5) . . ?
C2 B4 H8 124.5 . . ?
C1 B4 H8 124.6 . . ?
B7 B4 H8 122.2 . . ?
B6 B4 H8 121.7 . . ?
B3 B4 H8 121.3 . . ?
C2 B6 B4 58.5(5) . . ?
C2 B6 B7 104.2(5) . . ?
B4 B6 B7 59.2(4) . . ?
C2 B6 B10 104.6(5) . . ?
B4 B6 B10 107.5(5) . . ?
B7 B6 B10 60.4(4) . . ?
C2 B6 B5 58.6(4) . . ?
B4 B6 B5 107.5(6) . . ?
B7 B6 B5 108.0(5) . . ?
B10 B6 B5 60.0(4) . . ?
C2 B6 H9 125.0 . . ?
B4 B6 H9 122.1 . . ?
B7 B6 H9 122.5 . . ?
B10 B6 H9 122.3 . . ?
B5 B6 H9 121.5 . . ?
C2 B5 B1 59.6(5) . . ?
C2 B5 B10 104.1(5) . . ?
B1 B5 B10 108.6(5) . . ?
C2 B5 B6 57.9(4) . . ?
B1 B5 B6 108.6(6) . . ?
B10 B5 B6 60.0(4) . . ?
C2 B5 B9 105.0(5) . . ?
B1 B5 B9 60.0(4) . . ?
B10 B5 B9 60.5(4) . . ?
B6 B5 B9 108.6(5) . . ?
C2 B5 H10 125.1 . . ?
B1 B5 H10 120.8 . . ?
B10 B5 H10 122.3 . . ?
B6 B5 H10 121.4 . . ?
B9 B5 H10 122.0 . . ?

loop_
_geom_bond_atom_site_label_1
_geom_bond_atom_site_label_2
_geom_bond_distance
_geom_bond_site_symmetry_2
_geom_bond_publ_flag
Cu1 S1 2.3169(16) . ?
Cu1 S2 2.3250(16) 18_546 ?
Cu1 S2 2.3310(16) 2_655 ?
Cu1 O2' 2.387(17) . ?
Cu1 O2 2.400(18) . ?
Cu1 Cu2 2.6582(10) 2_655 ?
Cu1 Cu2 2.6860(10) 18_546 ?
Cu1 Cu2 2.6895(10) . ?
Cu2 S1 2.3407(15) . ?
Cu2 S2 2.3664(15) . ?
Cu2 Cu2 2.6411(11) 3_665 ?
Cu2 Cu2 2.6412(11) 2_655 ?
Cu2 Cu2 2.6679(11) 17_556 ?
Cu2 Cu2 2.6680(11) 18_546 ?
Cu2 Cu3 2.7574(13) . ?
Cu3 O1 2.294(12) . ?
Cu3 S1 2.3536(15) 3_665 ?
Cu3 S1 2.3536(15) . ?
Cu3 S1 2.3537(15) 2_655 ?
O2 C3 1.303(19) . ?
N1 C3 1.457(19) . ?
N1 C4 1.468(19) . ?
N1 C5 1.477(19) . ?
C3 H3 0.9300 . ?
C4 H4A 0.9600 . ?
C4 H4B 0.9600 . ?
C4 H4C 0.9600 . ?
C5 H5A 0.9600 . ?
C5 H5B 0.9600 . ?
C5 H5C 0.9600 . ?
N1' C5' 1.394(17) . ?
N1' C4' 1.452(18) . ?
N1' C3' 1.493(18) . ?
O2' C3' 1.318(19) . ?
C3' H3' 0.9300 . ?
C4' H4'1 0.9600 . ?
C4' H4'2 0.9600 . ?
C4' H4'3 0.9600 . ?
C5' H5'1 0.9600 . ?
C5' H5'2 0.9600 . ?
C5' H5'3 0.9600 . ?
C1 C2 1.639(10) . ?
C1 B2 1.703(10) . ?
C1 B1 1.718(12) . ?
C1 B3 1.723(10) . ?
C1 B4 1.730(12) . ?
C1 H1 1.1000 . ?
B3 B4 1.779(12) . ?
B3 B7 1.792(10) . ?
B3 B8 1.803(10) . ?
B3 B2 1.805(11) . ?
B3 H2 1.1000 . ?
S1 B10 1.872(7) . ?
S2 B8 1.870(7) . ?
B10 B5 1.796(10) . ?
B10 B8 1.796(10) . ?
B10 B6 1.797(10) . ?
B10 B7 1.804(10) . ?
B10 B9 1.812(10) . ?
B7 B4 1.761(10) . ?
B7 B6 1.788(10) . ?
B7 B8 1.814(10) . ?
B7 H2A 1.1000 . ?
B8 B9 1.790(10) . ?
B8 B2 1.801(10) . ?
B2 B9 1.789(11) . ?
B2 B1 1.790(12) . ?
B2 H4 1.1000 . ?
B9 B1 1.781(11) . ?
B9 B5 1.800(10) . ?
B9 H5 1.1000 . ?
B1 C2 1.728(11) . ?
B1 B5 1.762(12) . ?
B1 H6 1.1000 . ?
C2 B6 1.700(10) . ?
C2 B4 1.700(12) . ?
C2 B5 1.713(10) . ?
C2 H7 1.1000 . ?
B4 B6 1.777(12) . ?
B4 H8 1.1000 . ?
B6 B5 1.797(11) . ?
B6 H9 1.1000 . ?
B5 H10 1.1000 . ?

loop_
_geom_torsion_atom_site_label_1
_geom_torsion_atom_site_label_2
_geom_torsion_atom_site_label_3
_geom_torsion_atom_site_label_4
_geom_torsion
_geom_torsion_site_symmetry_1
_geom_torsion_site_symmetry_2
_geom_torsion_site_symmetry_3
_geom_torsion_site_symmetry_4
_geom_torsion_publ_flag
Cu1 O2 C3 N1 122(4) . . . . ?
C4 N1 C3 O2 -66(6) . . . . ?
C5 N1 C3 O2 164(5) . . . . ?
Cu1 O2' C3' N1' -140(4) . . . . ?
C5' N1' C3' O2' -163(3) . . . . ?
C4' N1' C3' O2' -20(5) . . . . ?
C2 C1 B3 B4 -37.3(5) . . . . ?
B2 C1 B3 B4 -142.5(6) . . . . ?
B1 C1 B3 B4 -105.1(7) . . . . ?
C2 C1 B3 B7 2.4(7) . . . . ?
B2 C1 B3 B7 -102.7(5) . . . . ?
B1 C1 B3 B7 -65.3(7) . . . . ?
B4 C1 B3 B7 39.7(5) . . . . ?
C2 C1 B3 B8 65.1(6) . . . . ?
B2 C1 B3 B8 -40.1(5) . . . . ?
B1 C1 B3 B8 -2.7(7) . . . . ?
B4 C1 B3 B8 102.4(6) . . . . ?
C2 C1 B3 B2 105.2(6) . . . . ?
B1 C1 B3 B2 37.4(6) . . . . ?
B4 C1 B3 B2 142.5(6) . . . . ?
Cu1 S1 B10 B5 -147.4(4) . . . . ?
Cu2 S1 B10 B5 143.3(5) . . . . ?
Cu3 S1 B10 B5 72.4(5) . . . . ?
Cu1 S1 B10 B8 69.2(5) . . . . ?
Cu2 S1 B10 B8 -0.1(5) . . . . ?
Cu3 S1 B10 B8 -71.0(5) . . . . ?
Cu1 S1 B10 B6 -76.2(5) . . . . ?
Cu2 S1 B10 B6 -145.5(5) . . . . ?
Cu3 S1 B10 B6 143.6(4) . . . . ?
Cu1 S1 B10 B7 -4.7(6) . . . . ?
Cu2 S1 B10 B7 -74.0(5) . . . . ?
Cu3 S1 B10 B7 -144.8(4) . . . . ?
Cu1 S1 B10 B9 141.2(4) . . . . ?
Cu2 S1 B10 B9 72.0(5) . . . . ?
Cu3 S1 B10 B9 1.1(6) . . . . ?
C1 B3 B7 B4 -39.8(5) . . . . ?
B8 B3 B7 B4 -137.5(6) . . . . ?
B2 B3 B7 B4 -99.9(6) . . . . ?
C1 B3 B7 B6 -2.5(7) . . . . ?
B4 B3 B7 B6 37.3(5) . . . . ?
B8 B3 B7 B6 -100.2(5) . . . . ?
B2 B3 B7 B6 -62.6(6) . . . . ?
C1 B3 B7 B10 61.0(6) . . . . ?
B4 B3 B7 B10 100.8(6) . . . . ?
B8 B3 B7 B10 -36.7(4) . . . . ?
B2 B3 B7 B10 0.9(6) . . . . ?
C1 B3 B7 B8 97.8(5) . . . . ?
B4 B3 B7 B8 137.5(6) . . . . ?
B2 B3 B7 B8 37.6(5) . . . . ?
B5 B10 B7 B4 0.0(7) . . . . ?
B8 B10 B7 B4 100.4(6) . . . . ?
B6 B10 B7 B4 -37.7(5) . . . . ?
B9 B10 B7 B4 63.1(6) . . . . ?
S1 B10 B7 B4 -146.9(5) . . . . ?
B5 B10 B7 B6 37.7(5) . . . . ?
B8 B10 B7 B6 138.1(5) . . . . ?
B9 B10 B7 B6 100.8(5) . . . . ?
S1 B10 B7 B6 -109.2(6) . . . . ?
B5 B10 B7 B3 -63.5(6) . . . . ?
B8 B10 B7 B3 36.9(4) . . . . ?
B6 B10 B7 B3 -101.2(5) . . . . ?
B9 B10 B7 B3 -0.4(6) . . . . ?
S1 B10 B7 B3 149.6(5) . . . . ?
B5 B10 B7 B8 -100.4(5) . . . . ?
B6 B10 B7 B8 -138.1(5) . . . . ?
B9 B10 B7 B8 -37.3(4) . . . . ?
S1 B10 B7 B8 112.7(5) . . . . ?
B5 B10 B8 B9 -37.4(5) . . . . ?
B6 B10 B8 B9 -100.7(5) . . . . ?
B7 B10 B8 B9 -138.0(5) . . . . ?
S1 B10 B8 B9 110.1(5) . . . . ?
B5 B10 B8 B2 0.4(6) . . . . ?
B6 B10 B8 B2 -62.9(6) . . . . ?
B7 B10 B8 B2 -100.2(5) . . . . ?
B9 B10 B8 B2 37.8(5) . . . . ?
S1 B10 B8 B2 147.9(5) . . . . ?
B5 B10 B8 B3 63.9(6) . . . . ?
B6 B10 B8 B3 0.6(6) . . . . ?
B7 B10 B8 B3 -36.6(5) . . . . ?
B9 B10 B8 B3 101.3(5) . . . . ?
S1 B10 B8 B3 -148.6(5) . . . . ?
B5 B10 B8 B7 100.6(5) . . . . ?
B6 B10 B8 B7 37.2(5) . . . . ?
B9 B10 B8 B7 138.0(5) . . . . ?
S1 B10 B8 B7 -111.9(5) . . . . ?
B5 B10 B8 S2 -147.9(5) . . . . ?
B6 B10 B8 S2 148.8(5) . . . . ?
B7 B10 B8 S2 111.5(5) . . . . ?
B9 B10 B8 S2 -110.5(5) . . . . ?
S1 B10 B8 S2 -0.4(8) . . . . ?
C1 B3 B8 B9 2.1(7) . . . . ?
B4 B3 B8 B9 63.7(7) . . . . ?
B7 B3 B8 B9 101.1(5) . . . . ?
B2 B3 B8 B9 -36.9(5) . . . . ?
C1 B3 B8 B10 -62.0(6) . . . . ?
B4 B3 B8 B10 -0.5(7) . . . . ?
B7 B3 B8 B10 36.9(5) . . . . ?
B2 B3 B8 B10 -101.0(5) . . . . ?
C1 B3 B8 B2 39.0(5) . . . . ?
B4 B3 B8 B2 100.5(6) . . . . ?
B7 B3 B8 B2 137.9(5) . . . . ?
C1 B3 B8 B7 -98.9(5) . . . . ?
B4 B3 B8 B7 -37.4(5) . . . . ?
B2 B3 B8 B7 -137.9(5) . . . . ?
C1 B3 B8 S2 149.3(5) . . . . ?
B4 B3 B8 S2 -149.1(5) . . . . ?
B7 B3 B8 S2 -111.7(5) . . . . ?
B2 B3 B8 S2 110.3(5) . . . . ?
B4 B7 B8 B9 -62.8(6) . . . . ?
B6 B7 B8 B9 0.6(6) . . . . ?
B3 B7 B8 B9 -100.7(5) . . . . ?
B10 B7 B8 B9 38.0(4) . . . . ?
B4 B7 B8 B10 -100.8(6) . . . . ?
B6 B7 B8 B10 -37.4(4) . . . . ?
B3 B7 B8 B10 -138.7(5) . . . . ?
B4 B7 B8 B2 0.3(7) . . . . ?
B6 B7 B8 B2 63.8(6) . . . . ?
B3 B7 B8 B2 -37.5(5) . . . . ?
B10 B7 B8 B2 101.1(5) . . . . ?
B4 B7 B8 B3 37.9(5) . . . . ?
B6 B7 B8 B3 101.3(5) . . . . ?
B10 B7 B8 B3 138.7(5) . . . . ?
B4 B7 B8 S2 147.7(5) . . . . ?
B6 B7 B8 S2 -148.9(5) . . . . ?
B3 B7 B8 S2 109.8(6) . . . . ?
B10 B7 B8 S2 -111.5(5) . . . . ?
Cu1 S2 B8 B9 -141.0(4) 17_556 . . . ?
Cu1 S2 B8 B9 -5.2(6) 3_665 . . . ?
Cu2 S2 B8 B9 -72.5(5) . . . . ?
Cu1 S2 B8 B10 -67.9(5) 17_556 . . . ?
Cu1 S2 B8 B10 67.9(5) 3_665 . . . ?
Cu2 S2 B8 B10 0.6(5) . . . . ?
Cu1 S2 B8 B2 147.8(4) 17_556 . . . ?
Cu1 S2 B8 B2 -76.4(5) 3_665 . . . ?
Cu2 S2 B8 B2 -143.7(5) . . . . ?
Cu1 S2 B8 B3 76.1(5) 17_556 . . . ?
Cu1 S2 B8 B3 -148.1(4) 3_665 . . . ?
Cu2 S2 B8 B3 144.6(5) . . . . ?
Cu1 S2 B8 B7 4.7(6) 17_556 . . . ?
Cu1 S2 B8 B7 140.5(4) 3_665 . . . ?
Cu2 S2 B8 B7 73.2(5) . . . . ?
C2 C1 B2 B9 -0.5(7) . . . . ?
B1 C1 B2 B9 -39.6(5) . . . . ?
B3 C1 B2 B9 102.4(5) . . . . ?
B4 C1 B2 B9 66.1(7) . . . . ?
C2 C1 B2 B1 39.1(5) . . . . ?
B3 C1 B2 B1 142.0(6) . . . . ?
B4 C1 B2 B1 105.7(7) . . . . ?
C2 C1 B2 B8 -62.5(7) . . . . ?
B1 C1 B2 B8 -101.6(6) . . . . ?
B3 C1 B2 B8 40.4(5) . . . . ?
B4 C1 B2 B8 4.1(8) . . . . ?
C2 C1 B2 B3 -102.9(6) . . . . ?
B1 C1 B2 B3 -142.0(6) . . . . ?
B4 C1 B2 B3 -36.3(6) . . . . ?
B9 B8 B2 C1 99.0(6) . . . . ?
B10 B8 B2 C1 60.8(6) . . . . ?
B3 B8 B2 C1 -39.8(5) . . . . ?
B7 B8 B2 C1 -2.5(7) . . . . ?
S2 B8 B2 C1 -150.4(5) . . . . ?
B10 B8 B2 B9 -38.2(5) . . . . ?
B3 B8 B2 B9 -138.7(5) . . . . ?
B7 B8 B2 B9 -101.5(5) . . . . ?
S2 B8 B2 B9 110.6(5) . . . . ?
B9 B8 B2 B1 37.6(5) . . . . ?
B10 B8 B2 B1 -0.6(7) . . . . ?
B3 B8 B2 B1 -101.2(6) . . . . ?
B7 B8 B2 B1 -63.9(7) . . . . ?
S2 B8 B2 B1 148.2(5) . . . . ?
B9 B8 B2 B3 138.7(5) . . . . ?
B10 B8 B2 B3 100.5(5) . . . . ?
B7 B8 B2 B3 37.2(5) . . . . ?
S2 B8 B2 B3 -110.7(6) . . . . ?
B4 B3 B2 C1 33.3(5) . . . . ?
B7 B3 B2 C1 95.7(6) . . . . ?
B8 B3 B2 C1 133.6(5) . . . . ?
C1 B3 B2 B9 -96.8(6) . . . . ?
B4 B3 B2 B9 -63.5(6) . . . . ?
B7 B3 B2 B9 -1.1(7) . . . . ?
B8 B3 B2 B9 36.9(5) . . . . ?
C1 B3 B2 B1 -33.6(5) . . . . ?
B4 B3 B2 B1 -0.4(7) . . . . ?
B7 B3 B2 B1 62.1(6) . . . . ?
B8 B3 B2 B1 100.0(6) . . . . ?
C1 B3 B2 B8 -133.6(5) . . . . ?
B4 B3 B2 B8 -100.3(5) . . . . ?
B7 B3 B2 B8 -37.9(5) . . . . ?
C1 B2 B9 B1 39.2(5) . . . . ?
B8 B2 B9 B1 137.6(6) . . . . ?
B3 B2 B9 B1 100.7(6) . . . . ?
C1 B2 B9 B8 -98.4(5) . . . . ?
B1 B2 B9 B8 -137.6(6) . . . . ?
B3 B2 B9 B8 -36.9(5) . . . . ?
C1 B2 B9 B5 2.2(7) . . . . ?
B1 B2 B9 B5 -37.0(5) . . . . ?
B8 B2 B9 B5 100.6(5) . . . . ?
B3 B2 B9 B5 63.7(6) . . . . ?
C1 B2 B9 B10 -60.6(6) . . . . ?
B1 B2 B9 B10 -99.8(6) . . . . ?
B8 B2 B9 B10 37.8(4) . . . . ?
B3 B2 B9 B10 0.8(7) . . . . ?
B10 B8 B9 B1 99.6(6) . . . . ?
B2 B8 B9 B1 -38.0(5) . . . . ?
B3 B8 B9 B1 -1.0(7) . . . . ?
B7 B8 B9 B1 61.9(6) . . . . ?
S2 B8 B9 B1 -148.2(5) . . . . ?
B10 B8 B9 B2 137.6(5) . . . . ?
B3 B8 B9 B2 37.0(5) . . . . ?
B7 B8 B9 B2 99.9(5) . . . . ?
S2 B8 B9 B2 -110.2(5) . . . . ?
B10 B8 B9 B5 37.4(4) . . . . ?
B2 B8 B9 B5 -100.2(5) . . . . ?
B3 B8 B9 B5 -63.2(6) . . . . ?
B7 B8 B9 B5 -0.3(6) . . . . ?
S2 B8 B9 B5 149.6(4) . . . . ?
B2 B8 B9 B10 -137.6(5) . . . . ?
B3 B8 B9 B10 -100.6(5) . . . . ?
B7 B8 B9 B10 -37.6(4) . . . . ?
S2 B8 B9 B10 112.2(5) . . . . ?
B5 B10 B9 B1 36.4(5) . . . . ?
B8 B10 B9 B1 -101.5(6) . . . . ?
B6 B10 B9 B1 -0.8(7) . . . . ?
B7 B10 B9 B1 -63.7(6) . . . . ?
S1 B10 B9 B1 145.9(5) . . . . ?
B5 B10 B9 B2 99.8(5) . . . . ?
B8 B10 B9 B2 -38.0(4) . . . . ?
B6 B10 B9 B2 62.6(6) . . . . ?
B7 B10 B9 B2 -0.3(6) . . . . ?
S1 B10 B9 B2 -150.7(5) . . . . ?
B5 B10 B9 B8 137.8(5) . . . . ?
B6 B10 B9 B8 100.6(5) . . . . ?
B7 B10 B9 B8 37.7(4) . . . . ?
S1 B10 B9 B8 -112.6(5) . . . . ?
B8 B10 B9 B5 -137.8(5) . . . . ?
B6 B10 B9 B5 -37.2(5) . . . . ?
B7 B10 B9 B5 -100.1(5) . . . . ?
S1 B10 B9 B5 109.5(6) . . . . ?
B2 C1 B1 C2 138.5(5) . . . . ?
B3 C1 B1 C2 100.9(6) . . . . ?
B4 C1 B1 C2 31.8(5) . . . . ?
C2 C1 B1 B5 -35.4(5) . . . . ?
B2 C1 B1 B5 103.1(6) . . . . ?
B3 C1 B1 B5 65.5(7) . . . . ?
B4 C1 B1 B5 -3.6(7) . . . . ?
C2 C1 B1 B9 -98.8(6) . . . . ?
B2 C1 B1 B9 39.7(5) . . . . ?
B3 C1 B1 B9 2.1(8) . . . . ?
B4 C1 B1 B9 -66.9(7) . . . . ?
C2 C1 B1 B2 -138.5(5) . . . . ?
B3 C1 B1 B2 -37.6(6) . . . . ?
B4 C1 B1 B2 -106.7(6) . . . . ?
B2 B9 B1 C1 -38.7(5) . . . . ?
B8 B9 B1 C1 -0.6(7) . . . . ?
B5 B9 B1 C1 99.2(6) . . . . ?
B10 B9 B1 C1 62.5(7) . . . . ?
B2 B9 B1 C2 -97.7(6) . . . . ?
B8 B9 B1 C2 -59.5(7) . . . . ?
B5 B9 B1 C2 40.2(5) . . . . ?
B10 B9 B1 C2 3.5(7) . . . . ?
B2 B9 B1 B5 -137.9(6) . . . . ?
B8 B9 B1 B5 -99.8(6) . . . . ?
B10 B9 B1 B5 -36.7(5) . . . . ?
B8 B9 B1 B2 38.1(5) . . . . ?
B5 B9 B1 B2 137.9(6) . . . . ?
B10 B9 B1 B2 101.2(6) . . . . ?
B9 B2 B1 C1 134.5(6) . . . . ?
B8 B2 B1 C1 96.9(6) . . . . ?
B3 B2 B1 C1 33.6(5) . . . . ?
C1 B2 B1 C2 -34.9(5) . . . . ?
B9 B2 B1 C2 99.7(6) . . . . ?
B8 B2 B1 C2 62.0(7) . . . . ?
B3 B2 B1 C2 -1.3(7) . . . . ?
C1 B2 B1 B5 -96.2(6) . . . . ?
B9 B2 B1 B5 38.3(5) . . . . ?
B8 B2 B1 B5 0.7(8) . . . . ?
B3 B2 B1 B5 -62.6(7) . . . . ?
C1 B2 B1 B9 -134.5(6) . . . . ?
B8 B2 B1 B9 -37.6(5) . . . . ?
B3 B2 B1 B9 -100.9(6) . . . . ?
B2 C1 C2 B6 67.4(7) . . . . ?
B1 C1 C2 B6 107.0(6) . . . . ?
B3 C1 C2 B6 -1.5(7) . . . . ?
B4 C1 C2 B6 -39.4(5) . . . . ?
B2 C1 C2 B4 106.8(6) . . . . ?
B1 C1 C2 B4 146.4(5) . . . . ?
B3 C1 C2 B4 37.9(5) . . . . ?
B2 C1 C2 B5 -1.6(7) . . . . ?
B1 C1 C2 B5 38.0(5) . . . . ?
B3 C1 C2 B5 -70.5(7) . . . . ?
B4 C1 C2 B5 -108.4(6) . . . . ?
B2 C1 C2 B1 -39.6(5) . . . . ?
B3 C1 C2 B1 -108.5(6) . . . . ?
B4 C1 C2 B1 -146.4(5) . . . . ?
B5 B1 C2 C1 139.1(5) . . . . ?
B9 B1 C2 C1 97.7(6) . . . . ?
B2 B1 C2 C1 35.4(5) . . . . ?
C1 B1 C2 B6 -103.2(6) . . . . ?
B5 B1 C2 B6 35.9(6) . . . . ?
B9 B1 C2 B6 -5.5(8) . . . . ?
B2 B1 C2 B6 -67.8(7) . . . . ?
C1 B1 C2 B4 -32.8(6) . . . . ?
B5 B1 C2 B4 106.4(6) . . . . ?
B9 B1 C2 B4 65.0(8) . . . . ?
B2 B1 C2 B4 2.6(8) . . . . ?
C1 B1 C2 B5 -139.1(5) . . . . ?
B9 B1 C2 B5 -41.4(5) . . . . ?
B2 B1 C2 B5 -103.7(6) . . . . ?
B6 C2 B4 C1 138.9(5) . . . . ?
B5 C2 B4 C1 101.3(6) . . . . ?
B1 C2 B4 C1 32.4(5) . . . . ?
C1 C2 B4 B7 -98.6(6) . . . . ?
B6 C2 B4 B7 40.3(5) . . . . ?
B5 C2 B4 B7 2.7(8) . . . . ?
B1 C2 B4 B7 -66.2(7) . . . . ?
C1 C2 B4 B6 -138.9(5) . . . . ?
B5 C2 B4 B6 -37.6(6) . . . . ?
B1 C2 B4 B6 -106.5(6) . . . . ?
C1 C2 B4 B3 -35.3(5) . . . . ?
B6 C2 B4 B3 103.6(6) . . . . ?
B5 C2 B4 B3 66.0(7) . . . . ?
B1 C2 B4 B3 -2.9(8) . . . . ?
B2 C1 B4 C2 -102.5(6) . . . . ?
B1 C1 B4 C2 -32.3(5) . . . . ?
B3 C1 B4 C2 -139.4(5) . . . . ?
C2 C1 B4 B7 98.6(6) . . . . ?
B2 C1 B4 B7 -3.9(8) . . . . ?
B1 C1 B4 B7 66.2(7) . . . . ?
B3 C1 B4 B7 -40.8(5) . . . . ?
C2 C1 B4 B6 35.5(5) . . . . ?
B2 C1 B4 B6 -67.0(7) . . . . ?
B1 C1 B4 B6 3.2(8) . . . . ?
B3 C1 B4 B6 -103.9(6) . . . . ?
C2 C1 B4 B3 139.4(5) . . . . ?
B2 C1 B4 B3 36.9(6) . . . . ?
B1 C1 B4 B3 107.1(6) . . . . ?
B6 B7 B4 C2 -39.2(5) . . . . ?
B3 B7 B4 C2 99.2(6) . . . . ?
B10 B7 B4 C2 -1.5(7) . . . . ?
B8 B7 B4 C2 61.4(7) . . . . ?
B6 B7 B4 C1 -98.6(6) . . . . ?
B3 B7 B4 C1 39.8(5) . . . . ?
B10 B7 B4 C1 -60.9(7) . . . . ?
B8 B7 B4 C1 2.0(7) . . . . ?
B3 B7 B4 B6 138.4(6) . . . . ?
B10 B7 B4 B6 37.7(5) . . . . ?
B8 B7 B4 B6 100.5(6) . . . . ?
B6 B7 B4 B3 -138.4(6) . . . . ?
B10 B7 B4 B3 -100.7(6) . . . . ?
B8 B7 B4 B3 -37.9(5) . . . . ?
C1 B3 B4 C2 34.5(5) . . . . ?
B7 B3 B4 C2 -99.3(6) . . . . ?
B8 B3 B4 C2 -61.2(7) . . . . ?
B2 B3 B4 C2 1.9(7) . . . . ?
B7 B3 B4 C1 -133.8(6) . . . . ?
B8 B3 B4 C1 -95.8(6) . . . . ?
B2 B3 B4 C1 -32.7(5) . . . . ?
C1 B3 B4 B7 133.8(6) . . . . ?
B8 B3 B4 B7 38.0(5) . . . . ?
B2 B3 B4 B7 101.1(6) . . . . ?
C1 B3 B4 B6 95.9(7) . . . . ?
B7 B3 B4 B6 -37.9(5) . . . . ?
B8 B3 B4 B6 0.2(8) . . . . ?
B2 B3 B4 B6 63.3(7) . . . . ?
C1 C2 B6 B4 39.2(5) . . . . ?
B5 C2 B6 B4 142.0(6) . . . . ?
B1 C2 B6 B4 106.8(7) . . . . ?
C1 C2 B6 B7 -0.1(7) . . . . ?
B4 C2 B6 B7 -39.3(5) . . . . ?
B5 C2 B6 B7 102.7(5) . . . . ?
B1 C2 B6 B7 67.5(7) . . . . ?
C1 C2 B6 B10 -62.7(7) . . . . ?
B4 C2 B6 B10 -101.9(6) . . . . ?
B5 C2 B6 B10 40.1(5) . . . . ?
B1 C2 B6 B10 4.9(8) . . . . ?
C1 C2 B6 B5 -102.8(6) . . . . ?
B4 C2 B6 B5 -142.0(6) . . . . ?
B1 C2 B6 B5 -35.2(6) . . . . ?
C1 B4 B6 C2 -34.8(5) . . . . ?
B7 B4 B6 C2 -134.4(6) . . . . ?
B3 B4 B6 C2 -96.5(7) . . . . ?
C2 B4 B6 B7 134.4(6) . . . . ?
C1 B4 B6 B7 99.6(6) . . . . ?
B3 B4 B6 B7 37.9(5) . . . . ?
C2 B4 B6 B10 96.7(6) . . . . ?
C1 B4 B6 B10 61.8(7) . . . . ?
B7 B4 B6 B10 -37.7(5) . . . . ?
B3 B4 B6 B10 0.2(8) . . . . ?
C2 B4 B6 B5 33.5(5) . . . . ?
C1 B4 B6 B5 -1.4(7) . . . . ?
B7 B4 B6 B5 -100.9(6) . . . . ?
B3 B4 B6 B5 -63.0(7) . . . . ?
B4 B7 B6 C2 38.9(5) . . . . ?
B3 B7 B6 C2 1.6(7) . . . . ?
B10 B7 B6 C2 -98.9(5) . . . . ?
B8 B7 B6 C2 -61.8(6) . . . . ?
B3 B7 B6 B4 -37.3(5) . . . . ?
B10 B7 B6 B4 -137.9(6) . . . . ?
B8 B7 B6 B4 -100.7(6) . . . . ?
B4 B7 B6 B10 137.9(6) . . . . ?
B3 B7 B6 B10 100.6(5) . . . . ?
B8 B7 B6 B10 37.2(4) . . . . ?
B4 B7 B6 B5 100.0(6) . . . . ?
B3 B7 B6 B5 62.7(6) . . . . ?
B10 B7 B6 B5 -37.8(5) . . . . ?
B8 B7 B6 B5 -0.7(6) . . . . ?
B5 B10 B6 C2 -39.4(5) . . . . ?
B8 B10 B6 C2 60.6(6) . . . . ?
B7 B10 B6 C2 98.2(6) . . . . ?
B9 B10 B6 C2 -2.3(7) . . . . ?
S1 B10 B6 C2 -149.4(5) . . . . ?
B5 B10 B6 B4 -100.4(6) . . . . ?
B8 B10 B6 B4 -0.5(7) . . . . ?
B7 B10 B6 B4 37.2(5) . . . . ?
B9 B10 B6 B4 -63.3(7) . . . . ?
S1 B10 B6 B4 149.6(5) . . . . ?
B5 B10 B6 B7 -137.6(5) . . . . ?
B8 B10 B6 B7 -37.7(5) . . . . ?
B9 B10 B6 B7 -100.5(5) . . . . ?
S1 B10 B6 B7 112.4(5) . . . . ?
B8 B10 B6 B5 100.0(5) . . . . ?
B7 B10 B6 B5 137.6(5) . . . . ?
B9 B10 B6 B5 37.1(5) . . . . ?
S1 B10 B6 B5 -110.0(6) . . . . ?
C1 C2 B5 B1 -37.9(5) . . . . ?
B6 C2 B5 B1 -143.6(6) . . . . ?
B4 C2 B5 B1 -106.2(7) . . . . ?
C1 C2 B5 B10 65.7(6) . . . . ?
B6 C2 B5 B10 -40.0(5) . . . . ?
B4 C2 B5 B10 -2.6(8) . . . . ?
B1 C2 B5 B10 103.5(6) . . . . ?
C1 C2 B5 B6 105.7(6) . . . . ?
B4 C2 B5 B6 37.4(6) . . . . ?
B1 C2 B5 B6 143.6(6) . . . . ?
C1 C2 B5 B9 2.9(7) . . . . ?
B6 C2 B5 B9 -102.8(5) . . . . ?
B4 C2 B5 B9 -65.4(7) . . . . ?
B1 C2 B5 B9 40.8(5) . . . . ?
C1 B1 B5 C2 34.5(5) . . . . ?
B9 B1 B5 C2 133.2(6) . . . . ?
B2 B1 B5 C2 95.3(6) . . . . ?
C1 B1 B5 B10 -61.2(7) . . . . ?
C2 B1 B5 B10 -95.8(6) . . . . ?
B9 B1 B5 B10 37.5(5) . . . . ?
B2 B1 B5 B10 -0.4(8) . . . . ?
C1 B1 B5 B6 2.5(7) . . . . ?
C2 B1 B5 B6 -32.1(5) . . . . ?
B9 B1 B5 B6 101.1(6) . . . . ?
B2 B1 B5 B6 63.2(7) . . . . ?
C1 B1 B5 B9 -98.7(6) . . . . ?
C2 B1 B5 B9 -133.2(6) . . . . ?
B2 B1 B5 B9 -37.9(5) . . . . ?
B8 B10 B5 C2 -62.2(6) . . . . ?
B6 B10 B5 C2 39.0(5) . . . . ?
B7 B10 B5 C2 1.5(6) . . . . ?
B9 B10 B5 C2 -99.5(6) . . . . ?
S1 B10 B5 C2 149.3(5) . . . . ?
B8 B10 B5 B1 0.0(7) . . . . ?
B6 B10 B5 B1 101.2(6) . . . . ?
B7 B10 B5 B1 63.7(7) . . . . ?
B9 B10 B5 B1 -37.2(5) . . . . ?
S1 B10 B5 B1 -148.5(5) . . . . ?
B8 B10 B5 B6 -101.2(5) . . . . ?
B7 B10 B5 B6 -37.5(5) . . . . ?
B9 B10 B5 B6 -138.4(5) . . . . ?
S1 B10 B5 B6 110.3(5) . . . . ?
B8 B10 B5 B9 37.3(5) . . . . ?
B6 B10 B5 B9 138.4(5) . . . . ?
B7 B10 B5 B9 100.9(5) . . . . ?
S1 B10 B5 B9 -111.3(5) . . . . ?
B4 B6 B5 C2 -33.4(5) . . . . ?
B7 B6 B5 C2 -95.9(6) . . . . ?
B10 B6 B5 C2 -133.9(5) . . . . ?
C2 B6 B5 B1 32.7(5) . . . . ?
B4 B6 B5 B1 -0.7(7) . . . . ?
B7 B6 B5 B1 -63.2(6) . . . . ?
B10 B6 B5 B1 -101.2(6) . . . . ?
C2 B6 B5 B10 133.9(5) . . . . ?
B4 B6 B5 B10 100.5(6) . . . . ?
B7 B6 B5 B10 38.0(5) . . . . ?
C2 B6 B5 B9 96.4(6) . . . . ?
B4 B6 B5 B9 63.0(6) . . . . ?
B7 B6 B5 B9 0.5(7) . . . . ?
B10 B6 B5 B9 -37.5(5) . . . . ?
B1 B9 B5 C2 -40.6(5) . . . . ?
B2 B9 B5 C2 -3.1(6) . . . . ?
B8 B9 B5 C2 60.5(6) . . . . ?
B10 B9 B5 C2 97.9(5) . . . . ?
B2 B9 B5 B1 37.5(5) . . . . ?
B8 B9 B5 B1 101.1(6) . . . . ?
B10 B9 B5 B1 138.5(6) . . . . ?
B1 B9 B5 B10 -138.5(6) . . . . ?
B2 B9 B5 B10 -101.0(5) . . . . ?
B8 B9 B5 B10 -37.4(4) . . . . ?
B1 B9 B5 B6 -101.2(6) . . . . ?
B2 B9 B5 B6 -63.7(6) . . . . ?
B8 B9 B5 B6 -0.1(6) . . . . ?
B10 B9 B5 B6 37.3(5) . . . . ?
